data_1577064
loop_
_publ_author_name
'Liu, Luyao'
'Lou, Jingli'
'Wan, Jiaxing'
'Li, Yin'
'Xiong, Hao'
'Huang, Yu'
'Yang, Dezhi'
'Zhang, Han'
'Tang, Ben Zhong'
'Wang, Zhiming'

_publ_section_title
;
 A novel lactam-based AIE building block for high-performance deep-blue
 electroluminescent materials.
;
_journal_issue 20
_journal_name_full 'Chemical science'
_journal_page_first 9921
_journal_page_last 9929
_journal_paper_doi 10.1039/d6sc00940a
_journal_volume 17
_journal_year 2026
_chemical_formula_moiety '0.5(C H2 Cl2), C27 H19 N O'
_chemical_formula_sum 'C27.5 H20 Cl N O'
_chemical_formula_weight 415.89
_space_group_crystal_system monoclinic
_space_group_IT_number 14
_space_group_name_Hall '-P 2yn'
_space_group_name_H-M_alt 'P 1 21/n 1'
_atom_sites_solution_hydrogens geom
_atom_sites_solution_primary direct
_audit_creation_date 2025-07-15
_audit_creation_method
;
Olex2 1.5-beta
(compiled 2022.04.07 svn.rca3783a0 for OlexSys, GUI svn.r6439)
;
_audit_update_record
;
2026-01-28 deposited with the CCDC.	2026-03-31 downloaded from the CCDC.
;
_cell_angle_alpha 90
_cell_angle_beta 101.440(2)
_cell_angle_gamma 90
_cell_formula_units_Z 8
_cell_length_a 10.1296(2)
_cell_length_b 19.0519(3)
_cell_length_c 22.3359(5)
_cell_measurement_reflns_used 17134
_cell_measurement_temperature 100.00(10)
_cell_measurement_theta_max 71.1120
_cell_measurement_theta_min 4.0020
_cell_volume 4224.93(15)
_computing_cell_refinement 'CrysAlisPro 1.171.43.143a (Rigaku OD, 2024)'
_computing_data_collection 'CrysAlisPro 1.171.43.143a (Rigaku OD, 2024)'
_computing_data_reduction 'CrysAlisPro 1.171.43.143a (Rigaku OD, 2024)'
_computing_molecular_graphics 'Olex2 1.5-beta (Dolomanov et al., 2009)'
_computing_publication_material 'Olex2 1.5-beta (Dolomanov et al., 2009)'
_computing_structure_refinement 'SHELXL 2018/3 (Sheldrick, 2015)'
_computing_structure_solution 'SHELXS  (Sheldrick, 2008)'
_diffrn_ambient_environment N~2~
_diffrn_ambient_temperature 100.00(10)
_diffrn_detector 'Hybrid Pixel Array Detector'
_diffrn_detector_area_resol_mean 10.0000
_diffrn_detector_type 'HyPix-Arc 150'
_diffrn_measured_fraction_theta_full 0.987
_diffrn_measured_fraction_theta_max 0.987
_diffrn_measurement_details
;
List of Runs (angles in degrees, time in seconds):

  # Type    Start    End  Width  t~exp~   \w     \q     \k     \f   Frames
#--------------------------------------------------------------------------
  1  \w     69.00  99.00   0.50    0.31    --   62.00  15.00-120.00   60
  2  \w     54.00  80.00   0.50    0.31    --   62.00  15.00 -30.00   52
  3  \w     58.00  86.00   0.50    0.31    --   62.00  15.00  60.00   56
  4  \w     56.00  85.00   0.50    0.31    --   62.00  15.00 120.00   58
  5  \w     54.00 102.00   0.50    0.31    --   62.00  15.00 150.00   96
  6  \w     54.00  98.00   0.50    0.31    --   62.00  15.00  90.00   88
  7  \w     68.00  93.00   0.50    0.31    --   62.00  15.00  30.00   50
  8  \w     70.00  97.00   0.50    0.31    --   71.32  15.00 150.00   54
  9  \w     54.00  94.00   0.50    0.31    --   62.00  15.00   0.00   80
 10  \w     65.00 111.00   0.50    0.31    --   71.32  15.00  30.00   92
 11  \w     73.00 111.00   0.50    0.31    --   71.32  15.00  90.00   76
 12  \w     69.00  98.00   0.50    0.31    --   71.32  15.00 -60.00   58
 13  \w     57.00  99.00   0.50    0.31    --   62.00  15.00 -60.00   84
 14  \w     67.00 115.00   0.50    0.31    --   74.07  15.00 -30.00   96
 15  \w     75.00 101.00   0.50    0.31    --   74.07  15.00 -90.00   52
 16  \w     55.00  98.00   0.50    0.31    --   62.00  15.00-150.00   86
 17  \w     69.00 107.00   0.50    0.31    --   71.32  15.00-180.00   76
 18  \w     73.00 113.00   0.50    0.31    --   74.07  15.00-150.00   80
 19  \w     79.00 113.00   0.50    0.31    --   74.07  15.00-120.00   68
 20  \w     77.00 102.00   0.50    0.31    --   74.07  15.00   0.00   50
 21  \w     80.00 112.00   0.50    0.31    --   74.07  15.00  60.00   64
 22  \w     77.00 102.00   0.50    0.31    --   74.07  15.00 120.00   50
 23  \w     54.00  90.00   0.50    0.31    --   74.07-125.00 -90.00   72
 24  \w     30.00  56.00   0.50    0.31    --   62.00-125.00-150.00   52
 25  \w     34.00  76.00   0.50    0.31    --   62.00-125.00-120.00   84
 26  \w     25.00  78.00   0.50    0.31    --   62.00-125.00 -90.00  106
 27  \w     26.00  75.00   0.50    0.31    --   62.00-125.00 -30.00   98
 28  \w     25.00  76.00   0.50    0.31    --   62.00-125.00   0.00  102
 29  \w     39.00  78.00   0.50    0.31    --   62.00-125.00  30.00   78
 30  \w     27.00  78.00   0.50    0.31    --   62.00-125.00  60.00  102
 31  \w     30.00  55.00   0.50    0.31    --   62.00-125.00  90.00   50
 32  \w     25.00  78.00   0.50    0.31    --   62.00-125.00 150.00  106
 33  \w     36.00  78.00   0.50    0.31    --   62.00-125.00 120.00   84
 34  \w     51.00  87.00   0.50    0.31    --   71.32-125.00 120.00   72
 35  \w     53.00  87.00   0.50    0.31    --   71.32-125.00  60.00   68
 36  \w     61.00  87.00   0.50    0.31    --   71.32-125.00  30.00   52
 37  \w     43.00  77.00   0.50    0.31    --   62.00-125.00 -60.00   68
 38  \w     61.00  87.00   0.50    0.31    --   71.32-125.00 -60.00   52
 39  \w     58.00  84.00   0.50    0.31    --   71.32-125.00 -90.00   52
 40  \w     61.00  87.00   0.50    0.31    --   71.32-125.00-150.00   52
 41  \w     61.00  87.00   0.50    0.31    --   71.32-125.00-180.00   52
 42  \w     26.00  78.00   0.50    0.31    --   62.00-125.00-180.00  104
;
_diffrn_measurement_device 'four-circle diffractometer'
_diffrn_measurement_device_type 'ROD, Synergy Custom system, HyPix-Arc 150'
_diffrn_measurement_method '\w scans'
_diffrn_orient_matrix_type 'CrysAlisPro convention (1999,Acta A55,543-557)'
_diffrn_orient_matrix_UB_11 -0.0051344000
_diffrn_orient_matrix_UB_12 -0.0174919000
_diffrn_orient_matrix_UB_13 0.0668714000
_diffrn_orient_matrix_UB_21 0.0551737000
_diffrn_orient_matrix_UB_22 -0.0739404000
_diffrn_orient_matrix_UB_23 -0.0082955000
_diffrn_orient_matrix_UB_31 0.1448868000
_diffrn_orient_matrix_UB_32 0.0275405000
_diffrn_orient_matrix_UB_33 0.0204997000
_diffrn_radiation_monochromator mirror
_diffrn_radiation_probe x-ray
_diffrn_radiation_type 'Cu K\a'
_diffrn_radiation_wavelength 1.54184
_diffrn_reflns_av_R_equivalents 0.0504
_diffrn_reflns_av_unetI/netI 0.0296
_diffrn_reflns_Laue_measured_fraction_full 0.987
_diffrn_reflns_Laue_measured_fraction_max 0.987
_diffrn_reflns_limit_h_max 11
_diffrn_reflns_limit_h_min -9
_diffrn_reflns_limit_k_max 22
_diffrn_reflns_limit_k_min -22
_diffrn_reflns_limit_l_max 26
_diffrn_reflns_limit_l_min -26
_diffrn_reflns_number 49801
_diffrn_reflns_point_group_measured_fraction_full 0.987
_diffrn_reflns_point_group_measured_fraction_max 0.987
_diffrn_reflns_theta_full 66.599
_diffrn_reflns_theta_max 66.599
_diffrn_reflns_theta_min 4.039
_diffrn_source 'Rotating-anode X-ray tube'
_diffrn_source_type 'Rigaku (Cu) X-ray Source'
_exptl_absorpt_coefficient_mu 1.742
_exptl_absorpt_correction_T_max 1.00000
_exptl_absorpt_correction_T_min 0.60888
_exptl_absorpt_correction_type multi-scan
_exptl_absorpt_process_details
;
CrysAlisPro 1.171.43.143a (Rigaku Oxford Diffraction, 2024)
Empirical absorption correction using spherical harmonics,
implemented in SCALE3 ABSPACK scaling algorithm.
;
_exptl_crystal_colour 'clear light colourless'
_exptl_crystal_density_diffrn 1.308
_exptl_crystal_description block
_exptl_crystal_F_000 1736
_exptl_crystal_size_max 0.14
_exptl_crystal_size_mid 0.12
_exptl_crystal_size_min 0.1
_refine_diff_density_max 0.477
_refine_diff_density_min -0.814
_refine_diff_density_rms 0.100
_refine_ls_extinction_method none
_refine_ls_goodness_of_fit_ref 1.168
_refine_ls_hydrogen_treatment constr
_refine_ls_matrix_type full
_refine_ls_number_parameters 550
_refine_ls_number_reflns 7359
_refine_ls_number_restraints 0
_refine_ls_restrained_S_all 1.168
_refine_ls_R_factor_all 0.1133
_refine_ls_R_factor_gt 0.1053
_refine_ls_shift/su_max 0.000
_refine_ls_shift/su_mean 0.000
_refine_ls_structure_factor_coef Fsqd
_refine_ls_weighting_details 'w=1/[\s^2^(Fo^2^)+(0.0802P)^2^+22.3265P] where P=(Fo^2^+2Fc^2^)/3'
_refine_ls_weighting_scheme calc
_refine_ls_wR_factor_gt 0.2639
_refine_ls_wR_factor_ref 0.2680
_reflns_Friedel_coverage 0.000
_reflns_number_gt 6562
_reflns_number_total 7359
_reflns_threshold_expression 'I > 2\s(I)'
_cod_data_source_file d6sc00940a2.cif
_cod_data_source_block padp_2
_cod_depositor_comments 'Adding full bibliography for 1577064--1577066.cif.'
_cod_original_cell_volume 4224.92(16)
_cod_original_formula_sum 'C27.50 H20 Cl N O'
_cod_database_code 1577064
_shelx_shelxl_version_number 2018/3
_chemical_oxdiff_formula 'C H O N S B F Cl'
_shelx_space_group_comment
;
The symmetry employed for this shelxl refinement is uniquely defined
by the following loop, which should always be used as a source of
symmetry information in preference to the above space-group names.
They are only intended as comments.
;
_olex2_refinement_description
;
1. Fixed Uiso
 At 1.2 times of:
  All C(H) groups, All C(H,H) groups
2.a Secondary CH2 refined with riding coordinates:
 C55(H55A,H55B)
2.b Aromatic/amide H refined with riding coordinates:
 C2(H2), C3(H3), C4(H4), C5(H5), C9(H9), C10(H10), C11(H11), C12(H12),
 C13(H13), C16(H16), C17(H17), C18(H18), C19(H19), C20(H20), C23(H23), C24(H24),
  C25(H25), C26(H26), C27(H27), C29(H29), C30(H30), C31(H31), C32(H32),
 C33(H33), C37(H37), C38(H38), C39(H39), C40(H40), C41(H41), C43(H43), C44(H44),
  C45(H45), C46(H46), C50(H50), C51(H51), C52(H52), C53(H53), C54(H54)
;
_olex2_submission_special_instructions 'No special instructions were received'
_oxdiff_exptl_absorpt_empirical_details
;
Empirical correction (ABSPACK) includes:
- Absorption correction using spherical harmonics
- Frame scaling
;
_oxdiff_exptl_absorpt_empirical_full_max 1.445
_oxdiff_exptl_absorpt_empirical_full_min 0.474

loop_
_space_group_symop_operation_xyz
'x, y, z'
'-x+1/2, y+1/2, -z+1/2'
'-x, -y, -z'
'x-1/2, -y-1/2, z-1/2'

loop_
_atom_site_label
_atom_site_type_symbol
_atom_site_fract_x
_atom_site_fract_y
_atom_site_fract_z
_atom_site_U_iso_or_equiv
_atom_site_adp_type
_atom_site_occupancy
_atom_site_site_symmetry_order
_atom_site_calc_flag
_atom_site_refinement_flags_posn
_atom_site_refinement_flags_adp
_atom_site_refinement_flags_occupancy
_atom_site_disorder_assembly
_atom_site_disorder_group
Cl1 Cl 0.48401(19) 0.37569(10) 0.02672(9) 0.0594(5) Uani 1 1 d . . . . .
Cl2 Cl 0.70806(18) 0.47460(11) 0.05071(9) 0.0625(5) Uani 1 1 d . . . . .
C55 C 0.5573(7) 0.4459(4) 0.0720(3) 0.0495(16) Uani 1 1 d . . . . .
H55A H 0.577245 0.431169 0.115399 0.059 Uiso 1 1 calc R U . . .
H55B H 0.492585 0.485366 0.067951 0.059 Uiso 1 1 calc R U . . .
O1 O 0.5859(4) 0.38683(19) 0.20897(16) 0.0318(8) Uani 1 1 d . . . . .
N1 N 0.5874(4) 0.3703(2) 0.31000(19) 0.0244(9) Uani 1 1 d . . . . .
C1 C 0.5061(5) 0.2771(3) 0.2386(2) 0.0269(11) Uani 1 1 d . . . . .
C2 C 0.4780(5) 0.2517(3) 0.1789(3) 0.0335(12) Uani 1 1 d . . . . .
H2 H 0.494620 0.280403 0.146464 0.040 Uiso 1 1 calc R U . . .
C3 C 0.4264(6) 0.1856(3) 0.1668(3) 0.0358(13) Uani 1 1 d . . . . .
H3 H 0.409676 0.168108 0.126146 0.043 Uiso 1 1 calc R U . . .
C4 C 0.3985(5) 0.1438(3) 0.2141(3) 0.0343(13) Uani 1 1 d . . . . .
H4 H 0.361496 0.098266 0.205434 0.041 Uiso 1 1 calc R U . . .
C5 C 0.4245(5) 0.1686(3) 0.2734(3) 0.0299(12) Uani 1 1 d . . . . .
H5 H 0.405417 0.139687 0.305331 0.036 Uiso 1 1 calc R U . . .
C6 C 0.4785(5) 0.2358(3) 0.2872(2) 0.0275(11) Uani 1 1 d . . . . .
C7 C 0.5095(5) 0.2635(3) 0.3490(2) 0.0247(11) Uani 1 1 d . . . . .
C8 C 0.4924(5) 0.2179(3) 0.4011(2) 0.0277(11) Uani 1 1 d . . . . .
C9 C 0.3641(5) 0.2024(3) 0.4123(2) 0.0299(11) Uani 1 1 d . . . . .
H9 H 0.286745 0.222569 0.387161 0.036 Uiso 1 1 calc R U . . .
C10 C 0.3491(6) 0.1581(3) 0.4594(3) 0.0331(12) Uani 1 1 d . . . . .
H10 H 0.261643 0.147564 0.466198 0.040 Uiso 1 1 calc R U . . .
C11 C 0.4614(6) 0.1290(3) 0.4969(3) 0.0350(13) Uani 1 1 d . . . . .
H11 H 0.450643 0.098610 0.529281 0.042 Uiso 1 1 calc R U . . .
C12 C 0.5877(6) 0.1440(3) 0.4872(3) 0.0363(13) Uani 1 1 d . . . . .
H12 H 0.664405 0.124064 0.513012 0.044 Uiso 1 1 calc R U . . .
C13 C 0.6041(5) 0.1883(3) 0.4398(3) 0.0309(12) Uani 1 1 d . . . . .
H13 H 0.692178 0.198541 0.433574 0.037 Uiso 1 1 calc R U . . .
C14 C 0.5622(5) 0.3293(3) 0.3592(2) 0.0250(11) Uani 1 1 d . . . . .
C15 C 0.5933(5) 0.3614(2) 0.4209(2) 0.0241(10) Uani 1 1 d . . . . .
C16 C 0.4883(5) 0.3796(3) 0.4505(2) 0.0260(11) Uani 1 1 d . . . . .
H16 H 0.397520 0.371733 0.430734 0.031 Uiso 1 1 calc R U . . .
C17 C 0.5157(5) 0.4088(3) 0.5077(2) 0.0287(11) Uani 1 1 d . . . . .
H17 H 0.443396 0.420839 0.527119 0.034 Uiso 1 1 calc R U . . .
C18 C 0.6471(5) 0.4209(3) 0.5377(2) 0.0295(11) Uani 1 1 d . . . . .
H18 H 0.665113 0.441331 0.577304 0.035 Uiso 1 1 calc R U . . .
C19 C 0.7523(5) 0.4026(3) 0.5090(2) 0.0301(11) Uani 1 1 d . . . . .
H19 H 0.842854 0.410570 0.529084 0.036 Uiso 1 1 calc R U . . .
C20 C 0.7257(5) 0.3728(3) 0.4514(2) 0.0272(11) Uani 1 1 d . . . . .
H20 H 0.798222 0.360083 0.432327 0.033 Uiso 1 1 calc R U . . .
C21 C 0.5626(5) 0.3480(3) 0.2502(2) 0.0273(11) Uani 1 1 d . . . . .
C22 C 0.6376(5) 0.4416(3) 0.3213(2) 0.0241(10) Uani 1 1 d . . . . .
C23 C 0.5502(6) 0.4947(3) 0.3319(2) 0.0298(11) Uani 1 1 d . . . . .
H23 H 0.458390 0.484751 0.332227 0.036 Uiso 1 1 calc R U . . .
C24 C 0.6002(6) 0.5622(3) 0.3421(2) 0.0342(13) Uani 1 1 d . . . . .
H24 H 0.542136 0.599087 0.349215 0.041 Uiso 1 1 calc R U . . .
C25 C 0.7345(6) 0.5766(3) 0.3418(2) 0.0362(13) Uani 1 1 d . . . . .
H25 H 0.767937 0.623028 0.348855 0.043 Uiso 1 1 calc R U . . .
C26 C 0.8188(6) 0.5235(3) 0.3315(3) 0.0344(12) Uani 1 1 d . . . . .
H26 H 0.910587 0.533472 0.331223 0.041 Uiso 1 1 calc R U . . .
C27 C 0.7712(5) 0.4558(3) 0.3214(2) 0.0301(12) Uani 1 1 d . . . . .
H27 H 0.830079 0.419174 0.314466 0.036 Uiso 1 1 calc R U . . .
O2 O 0.3221(4) 0.98022(19) 0.16162(18) 0.0348(9) Uani 1 1 d . . . . .
N2 N 0.4111(4) 0.8869(2) 0.22019(19) 0.0247(9) Uani 1 1 d . . . . .
C28 C 0.5348(5) 0.7079(3) 0.1819(2) 0.0254(11) Uani 1 1 d . . . . .
C29 C 0.4535(5) 0.6507(3) 0.1901(2) 0.0313(12) Uani 1 1 d . . . . .
H29 H 0.363222 0.658642 0.194305 0.038 Uiso 1 1 calc R U . . .
C30 C 0.5023(6) 0.5828(3) 0.1921(3) 0.0343(13) Uani 1 1 d . . . . .
H30 H 0.445117 0.544611 0.196955 0.041 Uiso 1 1 calc R U . . .
C31 C 0.6340(6) 0.5703(3) 0.1870(2) 0.0326(12) Uani 1 1 d . . . . .
H31 H 0.667925 0.523649 0.188661 0.039 Uiso 1 1 calc R U . . .
C32 C 0.7161(6) 0.6263(3) 0.1793(3) 0.0352(13) Uani 1 1 d . . . . .
H32 H 0.806539 0.617953 0.175633 0.042 Uiso 1 1 calc R U . . .
C33 C 0.6679(5) 0.6945(3) 0.1770(3) 0.0326(12) Uani 1 1 d . . . . .
H33 H 0.725671 0.732388 0.172075 0.039 Uiso 1 1 calc R U . . .
C34 C 0.4816(5) 0.7810(3) 0.1764(2) 0.0262(11) Uani 1 1 d . . . . .
C35 C 0.4639(5) 0.8179(3) 0.2257(2) 0.0246(11) Uani 1 1 d . . . . .
C36 C 0.5035(5) 0.7907(3) 0.2892(2) 0.0247(10) Uani 1 1 d . . . . .
C37 C 0.4111(5) 0.7559(3) 0.3172(2) 0.0291(11) Uani 1 1 d . . . . .
H37 H 0.321488 0.749109 0.295338 0.035 Uiso 1 1 calc R U . . .
C38 C 0.4477(6) 0.7312(3) 0.3760(2) 0.0314(12) Uani 1 1 d . . . . .
H38 H 0.383477 0.707860 0.394700 0.038 Uiso 1 1 calc R U . . .
C39 C 0.5789(6) 0.7403(3) 0.4080(2) 0.0342(13) Uani 1 1 d . . . . .
H39 H 0.605018 0.722724 0.448449 0.041 Uiso 1 1 calc R U . . .
C40 C 0.6704(6) 0.7749(3) 0.3810(3) 0.0398(14) Uani 1 1 d . . . . .
H40 H 0.759837 0.781744 0.403024 0.048 Uiso 1 1 calc R U . . .
C41 C 0.6336(6) 0.7997(3) 0.3220(3) 0.0365(13) Uani 1 1 d . . . . .
H41 H 0.698183 0.823275 0.303686 0.044 Uiso 1 1 calc R U . . .
C42 C 0.4470(5) 0.8130(3) 0.1161(2) 0.0281(11) Uani 1 1 d . . . . .
C43 C 0.4614(5) 0.7782(3) 0.0630(2) 0.0301(12) Uani 1 1 d . . . . .
H43 H 0.493341 0.731152 0.065433 0.036 Uiso 1 1 calc R U . . .
C44 C 0.4299(5) 0.8111(3) 0.0064(3) 0.0342(13) Uani 1 1 d . . . . .
H44 H 0.441629 0.786695 -0.029324 0.041 Uiso 1 1 calc R U . . .
C45 C 0.3814(5) 0.8795(3) 0.0018(3) 0.0355(13) Uani 1 1 d . . . . .
H45 H 0.359444 0.901877 -0.036896 0.043 Uiso 1 1 calc R U . . .
C46 C 0.3655(5) 0.9145(3) 0.0538(2) 0.0331(12) Uani 1 1 d . . . . .
H46 H 0.333244 0.961447 0.050684 0.040 Uiso 1 1 calc R U . . .
C47 C 0.3960(5) 0.8823(3) 0.1108(2) 0.0270(11) Uani 1 1 d . . . . .
C48 C 0.3719(5) 0.9210(3) 0.1641(2) 0.0277(11) Uani 1 1 d . . . . .
C49 C 0.3884(5) 0.9231(3) 0.2738(2) 0.0279(11) Uani 1 1 d . . . . .
C50 C 0.4808(6) 0.9696(3) 0.3052(3) 0.0364(13) Uani 1 1 d . . . . .
H50 H 0.561084 0.979581 0.290916 0.044 Uiso 1 1 calc R U . . .
C51 C 0.4573(7) 1.0018(3) 0.3576(3) 0.0441(15) Uani 1 1 d . . . . .
H51 H 0.521875 1.033190 0.379730 0.053 Uiso 1 1 calc R U . . .
C52 C 0.3389(7) 0.9878(3) 0.3776(3) 0.0432(15) Uani 1 1 d . . . . .
H52 H 0.322035 1.010209 0.413314 0.052 Uiso 1 1 calc R U . . .
C53 C 0.2461(7) 0.9420(3) 0.3463(3) 0.0439(15) Uani 1 1 d . . . . .
H53 H 0.166175 0.931879 0.360763 0.053 Uiso 1 1 calc R U . . .
C54 C 0.2688(5) 0.9108(3) 0.2938(3) 0.0341(12) Uani 1 1 d . . . . .
H54 H 0.202588 0.880660 0.271043 0.041 Uiso 1 1 calc R U . . .

loop_
_atom_site_aniso_label
_atom_site_aniso_U_11
_atom_site_aniso_U_22
_atom_site_aniso_U_33
_atom_site_aniso_U_23
_atom_site_aniso_U_13
_atom_site_aniso_U_12
Cl1 0.0561(11) 0.0542(10) 0.0648(11) -0.0148(8) 0.0048(8) 0.0026(8)
Cl2 0.0424(10) 0.0722(12) 0.0778(12) -0.0089(10) 0.0237(9) 0.0031(8)
C55 0.048(4) 0.055(4) 0.048(4) -0.008(3) 0.015(3) 0.002(3)
O1 0.032(2) 0.034(2) 0.0305(19) 0.0006(16) 0.0091(16) 0.0024(16)
N1 0.016(2) 0.025(2) 0.033(2) -0.0016(17) 0.0059(17) 0.0026(16)
C1 0.014(2) 0.034(3) 0.032(3) -0.001(2) 0.005(2) 0.007(2)
C2 0.028(3) 0.035(3) 0.038(3) -0.001(2) 0.006(2) 0.006(2)
C3 0.028(3) 0.036(3) 0.043(3) -0.008(2) 0.006(2) 0.004(2)
C4 0.018(3) 0.030(3) 0.053(4) -0.008(3) 0.004(2) 0.005(2)
C5 0.014(3) 0.027(3) 0.048(3) -0.001(2) 0.005(2) 0.003(2)
C6 0.013(2) 0.029(3) 0.039(3) -0.004(2) 0.002(2) 0.009(2)
C7 0.010(2) 0.029(3) 0.034(3) 0.000(2) 0.0037(19) 0.0032(19)
C8 0.024(3) 0.027(3) 0.031(3) -0.004(2) 0.002(2) -0.001(2)
C9 0.020(3) 0.031(3) 0.038(3) -0.003(2) 0.003(2) -0.001(2)
C10 0.030(3) 0.031(3) 0.041(3) -0.003(2) 0.014(2) -0.008(2)
C11 0.043(3) 0.028(3) 0.034(3) 0.002(2) 0.007(2) -0.003(2)
C12 0.034(3) 0.035(3) 0.039(3) 0.005(2) 0.006(2) 0.005(2)
C13 0.019(3) 0.033(3) 0.041(3) 0.001(2) 0.005(2) 0.002(2)
C14 0.016(2) 0.027(3) 0.031(3) 0.002(2) 0.002(2) 0.0038(19)
C15 0.018(2) 0.021(2) 0.034(3) 0.005(2) 0.006(2) 0.0033(19)
C16 0.018(3) 0.025(3) 0.035(3) 0.003(2) 0.005(2) -0.0013(19)
C17 0.029(3) 0.026(3) 0.033(3) 0.003(2) 0.011(2) 0.003(2)
C18 0.031(3) 0.026(3) 0.032(3) 0.002(2) 0.007(2) 0.000(2)
C19 0.021(3) 0.034(3) 0.034(3) 0.002(2) 0.001(2) -0.002(2)
C20 0.020(3) 0.027(3) 0.036(3) 0.001(2) 0.008(2) 0.004(2)
C21 0.020(3) 0.036(3) 0.026(3) 0.002(2) 0.003(2) 0.010(2)
C22 0.023(3) 0.023(2) 0.026(3) 0.0010(19) 0.004(2) 0.0018(19)
C23 0.031(3) 0.029(3) 0.030(3) 0.001(2) 0.006(2) 0.005(2)
C24 0.046(4) 0.028(3) 0.029(3) -0.002(2) 0.007(2) 0.009(2)
C25 0.049(4) 0.030(3) 0.029(3) -0.004(2) 0.006(2) -0.008(3)
C26 0.027(3) 0.036(3) 0.039(3) 0.003(2) 0.003(2) -0.004(2)
C27 0.025(3) 0.033(3) 0.031(3) 0.000(2) 0.003(2) 0.003(2)
O2 0.030(2) 0.027(2) 0.046(2) 0.0043(16) 0.0037(17) 0.0066(16)
N2 0.014(2) 0.026(2) 0.034(2) 0.0037(17) 0.0058(17) 0.0001(16)
C28 0.027(3) 0.030(3) 0.019(2) -0.0022(19) 0.003(2) -0.004(2)
C29 0.020(3) 0.032(3) 0.040(3) 0.003(2) 0.001(2) -0.005(2)
C30 0.029(3) 0.030(3) 0.041(3) 0.001(2) -0.003(2) -0.010(2)
C31 0.034(3) 0.029(3) 0.034(3) -0.003(2) 0.003(2) 0.003(2)
C32 0.022(3) 0.039(3) 0.047(3) -0.002(3) 0.011(2) 0.003(2)
C33 0.025(3) 0.030(3) 0.045(3) -0.001(2) 0.010(2) -0.007(2)
C34 0.015(2) 0.027(3) 0.035(3) 0.002(2) 0.001(2) -0.0029(19)
C35 0.013(2) 0.027(3) 0.035(3) 0.003(2) 0.006(2) -0.0076(19)
C36 0.015(2) 0.023(2) 0.037(3) 0.002(2) 0.007(2) 0.0015(19)
C37 0.018(3) 0.029(3) 0.040(3) 0.001(2) 0.005(2) -0.004(2)
C38 0.030(3) 0.031(3) 0.035(3) 0.004(2) 0.011(2) 0.002(2)
C39 0.048(4) 0.024(3) 0.029(3) 0.002(2) 0.006(2) 0.001(2)
C40 0.029(3) 0.047(4) 0.040(3) 0.002(3) -0.002(2) 0.003(3)
C41 0.025(3) 0.042(3) 0.044(3) 0.004(3) 0.007(2) -0.003(2)
C42 0.013(2) 0.033(3) 0.037(3) 0.002(2) 0.001(2) -0.007(2)
C43 0.023(3) 0.031(3) 0.036(3) 0.001(2) 0.004(2) -0.005(2)
C44 0.025(3) 0.044(3) 0.033(3) -0.001(2) 0.005(2) -0.009(2)
C45 0.026(3) 0.047(3) 0.032(3) 0.011(2) 0.001(2) -0.003(2)
C46 0.023(3) 0.036(3) 0.038(3) 0.005(2) 0.000(2) -0.002(2)
C47 0.016(2) 0.027(3) 0.038(3) 0.003(2) 0.004(2) -0.003(2)
C48 0.018(3) 0.025(3) 0.038(3) 0.005(2) 0.003(2) -0.005(2)
C49 0.025(3) 0.021(2) 0.036(3) 0.004(2) 0.004(2) 0.003(2)
C50 0.032(3) 0.032(3) 0.042(3) 0.003(2) 0.002(2) -0.006(2)
C51 0.052(4) 0.033(3) 0.044(3) -0.003(3) 0.001(3) -0.005(3)
C52 0.053(4) 0.034(3) 0.044(3) 0.004(3) 0.013(3) 0.015(3)
C53 0.042(4) 0.038(3) 0.054(4) 0.003(3) 0.018(3) 0.006(3)
C54 0.016(3) 0.039(3) 0.049(3) 0.000(3) 0.011(2) -0.001(2)

loop_
_atom_type_symbol
_atom_type_description
_atom_type_scat_dispersion_real
_atom_type_scat_dispersion_imag
_atom_type_scat_source
C C 0.0181 0.0091 'International Tables Vol C Tables 4.2.6.8 and 6.1.1.4'
H H 0.0000 0.0000 'International Tables Vol C Tables 4.2.6.8 and 6.1.1.4'
Cl Cl 0.3639 0.7018 'International Tables Vol C Tables 4.2.6.8 and 6.1.1.4'
N N 0.0311 0.0180 'International Tables Vol C Tables 4.2.6.8 and 6.1.1.4'
O O 0.0492 0.0322 'International Tables Vol C Tables 4.2.6.8 and 6.1.1.4'

loop_
_geom_angle_atom_site_label_1
_geom_angle_atom_site_label_2
_geom_angle_atom_site_label_3
_geom_angle
_geom_angle_site_symmetry_1
_geom_angle_site_symmetry_3
_geom_angle_publ_flag
Cl1 C55 Cl2 111.7(4) . . ?
Cl1 C55 H55A 109.3 . . ?
Cl1 C55 H55B 109.3 . . ?
Cl2 C55 H55A 109.3 . . ?
Cl2 C55 H55B 109.3 . . ?
H55A C55 H55B 107.9 . . ?
C14 N1 C22 119.5(4) . . ?
C21 N1 C14 123.9(4) . . ?
C21 N1 C22 116.6(4) . . ?
C2 C1 C6 120.6(5) . . ?
C2 C1 C21 119.1(5) . . ?
C6 C1 C21 120.4(5) . . ?
C1 C2 H2 119.8 . . ?
C3 C2 C1 120.4(5) . . ?
C3 C2 H2 119.8 . . ?
C2 C3 H3 120.0 . . ?
C2 C3 C4 120.1(5) . . ?
C4 C3 H3 120.0 . . ?
C3 C4 H4 119.9 . . ?
C5 C4 C3 120.2(5) . . ?
C5 C4 H4 119.9 . . ?
C4 C5 H5 119.5 . . ?
C4 C5 C6 120.9(5) . . ?
C6 C5 H5 119.5 . . ?
C1 C6 C7 119.3(5) . . ?
C5 C6 C1 117.9(5) . . ?
C5 C6 C7 122.8(5) . . ?
C6 C7 C8 119.6(4) . . ?
C14 C7 C6 119.8(5) . . ?
C14 C7 C8 120.5(5) . . ?
C9 C8 C7 121.1(5) . . ?
C13 C8 C7 120.8(5) . . ?
C13 C8 C9 118.0(5) . . ?
C8 C9 H9 119.7 . . ?
C10 C9 C8 120.7(5) . . ?
C10 C9 H9 119.7 . . ?
C9 C10 H10 119.9 . . ?
C9 C10 C11 120.2(5) . . ?
C11 C10 H10 119.9 . . ?
C10 C11 H11 120.0 . . ?
C12 C11 C10 120.1(5) . . ?
C12 C11 H11 120.0 . . ?
C11 C12 H12 119.9 . . ?
C11 C12 C13 120.2(5) . . ?
C13 C12 H12 119.9 . . ?
C8 C13 H13 119.6 . . ?
C12 C13 C8 120.7(5) . . ?
C12 C13 H13 119.6 . . ?
N1 C14 C15 117.2(4) . . ?
C7 C14 N1 120.2(5) . . ?
C7 C14 C15 122.5(5) . . ?
C16 C15 C14 119.9(4) . . ?
C20 C15 C14 121.5(4) . . ?
C20 C15 C16 118.5(5) . . ?
C15 C16 H16 119.7 . . ?
C17 C16 C15 120.5(5) . . ?
C17 C16 H16 119.7 . . ?
C16 C17 H17 119.5 . . ?
C16 C17 C18 121.1(5) . . ?
C18 C17 H17 119.5 . . ?
C17 C18 H18 120.5 . . ?
C17 C18 C19 119.0(5) . . ?
C19 C18 H18 120.5 . . ?
C18 C19 H19 119.8 . . ?
C20 C19 C18 120.4(5) . . ?
C20 C19 H19 119.8 . . ?
C15 C20 H20 119.7 . . ?
C19 C20 C15 120.5(5) . . ?
C19 C20 H20 119.7 . . ?
O1 C21 N1 120.7(5) . . ?
O1 C21 C1 122.9(5) . . ?
N1 C21 C1 116.4(4) . . ?
C23 C22 N1 119.6(4) . . ?
C27 C22 N1 119.5(4) . . ?
C27 C22 C23 120.8(5) . . ?
C22 C23 H23 120.8 . . ?
C24 C23 C22 118.5(5) . . ?
C24 C23 H23 120.8 . . ?
C23 C24 H24 119.7 . . ?
C23 C24 C25 120.6(5) . . ?
C25 C24 H24 119.7 . . ?
C24 C25 H25 120.0 . . ?
C26 C25 C24 119.9(5) . . ?
C26 C25 H25 120.0 . . ?
C25 C26 H26 119.8 . . ?
C25 C26 C27 120.5(5) . . ?
C27 C26 H26 119.8 . . ?
C22 C27 H27 120.2 . . ?
C26 C27 C22 119.6(5) . . ?
C26 C27 H27 120.2 . . ?
C35 N2 C49 119.5(4) . . ?
C48 N2 C35 123.1(4) . . ?
C48 N2 C49 117.3(4) . . ?
C29 C28 C34 121.8(5) . . ?
C33 C28 C29 118.0(5) . . ?
C33 C28 C34 120.2(4) . . ?
C28 C29 H29 119.4 . . ?
C30 C29 C28 121.1(5) . . ?
C30 C29 H29 119.4 . . ?
C29 C30 H30 119.9 . . ?
C31 C30 C29 120.3(5) . . ?
C31 C30 H30 119.9 . . ?
C30 C31 H31 120.4 . . ?
C30 C31 C32 119.3(5) . . ?
C32 C31 H31 120.4 . . ?
C31 C32 H32 119.6 . . ?
C33 C32 C31 120.8(5) . . ?
C33 C32 H32 119.6 . . ?
C28 C33 H33 119.8 . . ?
C32 C33 C28 120.5(5) . . ?
C32 C33 H33 119.8 . . ?
C35 C34 C28 121.7(5) . . ?
C35 C34 C42 119.4(5) . . ?
C42 C34 C28 118.9(5) . . ?
N2 C35 C36 115.6(4) . . ?
C34 C35 N2 121.5(5) . . ?
C34 C35 C36 122.8(5) . . ?
C37 C36 C35 121.0(4) . . ?
C41 C36 C35 120.6(5) . . ?
C41 C36 C37 118.4(5) . . ?
C36 C37 H37 119.6 . . ?
C38 C37 C36 120.9(5) . . ?
C38 C37 H37 119.6 . . ?
C37 C38 H38 120.1 . . ?
C37 C38 C39 119.9(5) . . ?
C39 C38 H38 120.1 . . ?
C38 C39 H39 120.2 . . ?
C40 C39 C38 119.7(5) . . ?
C40 C39 H39 120.2 . . ?
C39 C40 H40 119.8 . . ?
C39 C40 C41 120.5(5) . . ?
C41 C40 H40 119.8 . . ?
C36 C41 H41 119.7 . . ?
C40 C41 C36 120.7(5) . . ?
C40 C41 H41 119.7 . . ?
C43 C42 C34 122.8(5) . . ?
C43 C42 C47 118.2(5) . . ?
C47 C42 C34 119.0(5) . . ?
C42 C43 H43 119.5 . . ?
C44 C43 C42 121.1(5) . . ?
C44 C43 H43 119.5 . . ?
C43 C44 H44 119.9 . . ?
C45 C44 C43 120.2(5) . . ?
C45 C44 H44 119.9 . . ?
C44 C45 H45 120.3 . . ?
C46 C45 C44 119.5(5) . . ?
C46 C45 H45 120.3 . . ?
C45 C46 H46 119.5 . . ?
C45 C46 C47 121.1(5) . . ?
C47 C46 H46 119.5 . . ?
C42 C47 C48 121.4(5) . . ?
C46 C47 C42 119.9(5) . . ?
C46 C47 C48 118.7(5) . . ?
O2 C48 N2 120.5(5) . . ?
O2 C48 C47 123.9(5) . . ?
N2 C48 C47 115.6(4) . . ?
C50 C49 N2 121.9(5) . . ?
C50 C49 C54 119.5(5) . . ?
C54 C49 N2 118.6(5) . . ?
C49 C50 H50 119.9 . . ?
C49 C50 C51 120.2(6) . . ?
C51 C50 H50 119.9 . . ?
C50 C51 H51 120.2 . . ?
C50 C51 C52 119.5(6) . . ?
C52 C51 H51 120.2 . . ?
C51 C52 H52 119.7 . . ?
C53 C52 C51 120.5(6) . . ?
C53 C52 H52 119.7 . . ?
C52 C53 H53 120.1 . . ?
C52 C53 C54 119.9(6) . . ?
C54 C53 H53 120.1 . . ?
C49 C54 H54 119.9 . . ?
C53 C54 C49 120.3(5) . . ?
C53 C54 H54 119.9 . . ?

loop_
_geom_bond_atom_site_label_1
_geom_bond_atom_site_label_2
_geom_bond_distance
_geom_bond_site_symmetry_2
_geom_bond_publ_flag
Cl1 C55 1.751(7) . ?
Cl2 C55 1.774(7) . ?
C55 H55A 0.9900 . ?
C55 H55B 0.9900 . ?
O1 C21 1.240(6) . ?
N1 C14 1.412(6) . ?
N1 C21 1.377(6) . ?
N1 C22 1.454(6) . ?
C1 C2 1.394(7) . ?
C1 C6 1.412(7) . ?
C1 C21 1.470(8) . ?
C2 H2 0.9500 . ?
C2 C3 1.370(8) . ?
C3 H3 0.9500 . ?
C3 C4 1.394(8) . ?
C4 H4 0.9500 . ?
C4 C5 1.383(8) . ?
C5 H5 0.9500 . ?
C5 C6 1.403(7) . ?
C6 C7 1.452(7) . ?
C7 C8 1.490(7) . ?
C7 C14 1.364(7) . ?
C8 C9 1.402(7) . ?
C8 C13 1.399(7) . ?
C9 H9 0.9500 . ?
C9 C10 1.381(8) . ?
C10 H10 0.9500 . ?
C10 C11 1.387(8) . ?
C11 H11 0.9500 . ?
C11 C12 1.369(8) . ?
C12 H12 0.9500 . ?
C12 C13 1.389(8) . ?
C13 H13 0.9500 . ?
C14 C15 1.484(7) . ?
C15 C16 1.402(7) . ?
C15 C20 1.396(7) . ?
C16 H16 0.9500 . ?
C16 C17 1.370(7) . ?
C17 H17 0.9500 . ?
C17 C18 1.386(8) . ?
C18 H18 0.9500 . ?
C18 C19 1.394(7) . ?
C19 H19 0.9500 . ?
C19 C20 1.383(7) . ?
C20 H20 0.9500 . ?
C22 C23 1.396(7) . ?
C22 C27 1.380(7) . ?
C23 H23 0.9500 . ?
C23 C24 1.385(8) . ?
C24 H24 0.9500 . ?
C24 C25 1.388(8) . ?
C25 H25 0.9500 . ?
C25 C26 1.372(8) . ?
C26 H26 0.9500 . ?
C26 C27 1.380(8) . ?
C27 H27 0.9500 . ?
O2 C48 1.233(6) . ?
N2 C35 1.415(6) . ?
N2 C48 1.397(6) . ?
N2 C49 1.440(7) . ?
C28 C29 1.400(7) . ?
C28 C33 1.397(7) . ?
C28 C34 1.489(7) . ?
C29 H29 0.9500 . ?
C29 C30 1.382(8) . ?
C30 H30 0.9500 . ?
C30 C31 1.382(8) . ?
C31 H31 0.9500 . ?
C31 C32 1.385(8) . ?
C32 H32 0.9500 . ?
C32 C33 1.384(8) . ?
C33 H33 0.9500 . ?
C34 C35 1.348(7) . ?
C34 C42 1.457(7) . ?
C35 C36 1.488(7) . ?
C36 C37 1.392(7) . ?
C36 C41 1.386(8) . ?
C37 H37 0.9500 . ?
C37 C38 1.376(7) . ?
C38 H38 0.9500 . ?
C38 C39 1.389(8) . ?
C39 H39 0.9500 . ?
C39 C40 1.371(8) . ?
C40 H40 0.9500 . ?
C40 C41 1.380(8) . ?
C41 H41 0.9500 . ?
C42 C43 1.392(8) . ?
C42 C47 1.414(7) . ?
C43 H43 0.9500 . ?
C43 C44 1.391(8) . ?
C44 H44 0.9500 . ?
C44 C45 1.389(8) . ?
C45 H45 0.9500 . ?
C45 C46 1.376(8) . ?
C46 H46 0.9500 . ?
C46 C47 1.393(7) . ?
C47 C48 1.461(7) . ?
C49 C50 1.376(8) . ?
C49 C54 1.391(7) . ?
C50 H50 0.9500 . ?
C50 C51 1.382(9) . ?
C51 H51 0.9500 . ?
C51 C52 1.386(9) . ?
C52 H52 0.9500 . ?
C52 C53 1.368(9) . ?
C53 H53 0.9500 . ?
C53 C54 1.374(8) . ?
C54 H54 0.9500 . ?

loop_
_geom_torsion_atom_site_label_1
_geom_torsion_atom_site_label_2
_geom_torsion_atom_site_label_3
_geom_torsion_atom_site_label_4
_geom_torsion
_geom_torsion_site_symmetry_1
_geom_torsion_site_symmetry_2
_geom_torsion_site_symmetry_3
_geom_torsion_site_symmetry_4
_geom_torsion_publ_flag
N1 C14 C15 C16 110.7(5) . . . . ?
N1 C14 C15 C20 -70.7(6) . . . . ?
N1 C22 C23 C24 -179.4(5) . . . . ?
N1 C22 C27 C26 179.3(5) . . . . ?
C1 C2 C3 C4 1.7(8) . . . . ?
C1 C6 C7 C8 -174.5(4) . . . . ?
C1 C6 C7 C14 1.3(7) . . . . ?
C2 C1 C6 C5 1.1(7) . . . . ?
C2 C1 C6 C7 179.7(4) . . . . ?
C2 C1 C21 O1 0.4(7) . . . . ?
C2 C1 C21 N1 179.5(4) . . . . ?
C2 C3 C4 C5 -0.9(8) . . . . ?
C3 C4 C5 C6 0.3(8) . . . . ?
C4 C5 C6 C1 -0.3(7) . . . . ?
C4 C5 C6 C7 -178.9(5) . . . . ?
C5 C6 C7 C8 4.1(7) . . . . ?
C5 C6 C7 C14 179.9(4) . . . . ?
C6 C1 C2 C3 -1.7(8) . . . . ?
C6 C1 C21 O1 -178.4(5) . . . . ?
C6 C1 C21 N1 0.7(7) . . . . ?
C6 C7 C8 C9 -74.7(6) . . . . ?
C6 C7 C8 C13 104.1(6) . . . . ?
C6 C7 C14 N1 -0.4(7) . . . . ?
C6 C7 C14 C15 178.6(4) . . . . ?
C7 C8 C9 C10 177.7(5) . . . . ?
C7 C8 C13 C12 -177.9(5) . . . . ?
C7 C14 C15 C16 -68.3(6) . . . . ?
C7 C14 C15 C20 110.3(6) . . . . ?
C8 C7 C14 N1 175.3(4) . . . . ?
C8 C7 C14 C15 -5.7(7) . . . . ?
C8 C9 C10 C11 0.8(8) . . . . ?
C9 C8 C13 C12 0.9(8) . . . . ?
C9 C10 C11 C12 -0.1(8) . . . . ?
C10 C11 C12 C13 -0.2(9) . . . . ?
C11 C12 C13 C8 -0.3(8) . . . . ?
C13 C8 C9 C10 -1.1(8) . . . . ?
C14 N1 C21 O1 179.4(4) . . . . ?
C14 N1 C21 C1 0.2(7) . . . . ?
C14 N1 C22 C23 -75.2(6) . . . . ?
C14 N1 C22 C27 104.8(5) . . . . ?
C14 C7 C8 C9 109.6(6) . . . . ?
C14 C7 C8 C13 -71.6(7) . . . . ?
C14 C15 C16 C17 179.4(5) . . . . ?
C14 C15 C20 C19 -179.7(5) . . . . ?
C15 C16 C17 C18 -0.1(8) . . . . ?
C16 C15 C20 C19 -1.1(7) . . . . ?
C16 C17 C18 C19 -0.4(8) . . . . ?
C17 C18 C19 C20 0.0(8) . . . . ?
C18 C19 C20 C15 0.7(8) . . . . ?
C20 C15 C16 C17 0.8(7) . . . . ?
C21 N1 C14 C7 -0.4(7) . . . . ?
C21 N1 C14 C15 -179.4(4) . . . . ?
C21 N1 C22 C23 102.5(5) . . . . ?
C21 N1 C22 C27 -77.5(6) . . . . ?
C21 C1 C2 C3 179.4(5) . . . . ?
C21 C1 C6 C5 179.9(4) . . . . ?
C21 C1 C6 C7 -1.5(7) . . . . ?
C22 N1 C14 C7 177.1(4) . . . . ?
C22 N1 C14 C15 -1.9(6) . . . . ?
C22 N1 C21 O1 1.8(7) . . . . ?
C22 N1 C21 C1 -177.4(4) . . . . ?
C22 C23 C24 C25 -0.2(8) . . . . ?
C23 C22 C27 C26 -0.6(8) . . . . ?
C23 C24 C25 C26 0.1(8) . . . . ?
C24 C25 C26 C27 -0.2(8) . . . . ?
C25 C26 C27 C22 0.4(8) . . . . ?
C27 C22 C23 C24 0.5(7) . . . . ?
N2 C35 C36 C37 88.8(6) . . . . ?
N2 C35 C36 C41 -91.0(6) . . . . ?
N2 C49 C50 C51 -178.0(5) . . . . ?
N2 C49 C54 C53 177.1(5) . . . . ?
C28 C29 C30 C31 1.0(8) . . . . ?
C28 C34 C35 N2 -178.9(4) . . . . ?
C28 C34 C35 C36 3.9(7) . . . . ?
C28 C34 C42 C43 0.0(7) . . . . ?
C28 C34 C42 C47 179.8(4) . . . . ?
C29 C28 C33 C32 1.0(8) . . . . ?
C29 C28 C34 C35 77.7(6) . . . . ?
C29 C28 C34 C42 -101.8(6) . . . . ?
C29 C30 C31 C32 -0.5(8) . . . . ?
C30 C31 C32 C33 0.3(9) . . . . ?
C31 C32 C33 C28 -0.5(9) . . . . ?
C33 C28 C29 C30 -1.2(8) . . . . ?
C33 C28 C34 C35 -104.3(6) . . . . ?
C33 C28 C34 C42 76.2(6) . . . . ?
C34 C28 C29 C30 176.8(5) . . . . ?
C34 C28 C33 C32 -177.1(5) . . . . ?
C34 C35 C36 C37 -93.9(6) . . . . ?
C34 C35 C36 C41 86.3(6) . . . . ?
C34 C42 C43 C44 -178.6(5) . . . . ?
C34 C42 C47 C46 178.3(5) . . . . ?
C34 C42 C47 C48 -2.8(7) . . . . ?
C35 N2 C48 O2 177.4(4) . . . . ?
C35 N2 C48 C47 -3.4(6) . . . . ?
C35 N2 C49 C50 96.6(6) . . . . ?
C35 N2 C49 C54 -83.7(6) . . . . ?
C35 C34 C42 C43 -179.5(5) . . . . ?
C35 C34 C42 C47 0.3(7) . . . . ?
C35 C36 C37 C38 -179.6(5) . . . . ?
C35 C36 C41 C40 179.7(5) . . . . ?
C36 C37 C38 C39 -0.6(8) . . . . ?
C37 C36 C41 C40 -0.1(8) . . . . ?
C37 C38 C39 C40 0.9(8) . . . . ?
C38 C39 C40 C41 -0.9(9) . . . . ?
C39 C40 C41 C36 0.5(9) . . . . ?
C41 C36 C37 C38 0.2(8) . . . . ?
C42 C34 C35 N2 0.6(7) . . . . ?
C42 C34 C35 C36 -176.6(4) . . . . ?
C42 C43 C44 C45 -0.9(8) . . . . ?
C42 C47 C48 O2 -176.7(5) . . . . ?
C42 C47 C48 N2 4.2(7) . . . . ?
C43 C42 C47 C46 -1.9(7) . . . . ?
C43 C42 C47 C48 177.0(5) . . . . ?
C43 C44 C45 C46 0.4(8) . . . . ?
C44 C45 C46 C47 -0.6(8) . . . . ?
C45 C46 C47 C42 1.4(8) . . . . ?
C45 C46 C47 C48 -177.5(5) . . . . ?
C46 C47 C48 O2 2.3(8) . . . . ?
C46 C47 C48 N2 -176.8(4) . . . . ?
C47 C42 C43 C44 1.6(7) . . . . ?
C48 N2 C35 C34 1.1(7) . . . . ?
C48 N2 C35 C36 178.5(4) . . . . ?
C48 N2 C49 C50 -87.0(6) . . . . ?
C48 N2 C49 C54 92.6(6) . . . . ?
C49 N2 C35 C34 177.3(4) . . . . ?
C49 N2 C35 C36 -5.3(6) . . . . ?
C49 N2 C48 O2 1.2(7) . . . . ?
C49 N2 C48 C47 -179.7(4) . . . . ?
C49 C50 C51 C52 -1.1(9) . . . . ?
C50 C49 C54 C53 -3.2(8) . . . . ?
C50 C51 C52 C53 0.7(9) . . . . ?
C51 C52 C53 C54 -1.5(9) . . . . ?
C52 C53 C54 C49 2.8(9) . . . . ?
C54 C49 C50 C51 2.4(8) . . . . ?
